data_7040133
loop_
_publ_author_name
'Gianopoulos, Christopher G.'
'Kumar, Nishant'
'Zhao, Yihong'
'Jia, Li'
'Kirschbaum, Kristin'
'Mason, Mark R.'

_publ_section_title
;
 Aluminum alkoxide, amide and halide complexes supported by a bulky
 dipyrromethene ligand: synthesis, characterization, and preliminary
 \e-caprolactone polymerization activity.
;
_journal_issue 35
_journal_name_full 'Dalton transactions (Cambridge, England : 2003)'
_journal_page_first 13787
_journal_page_last 13797
_journal_paper_doi 10.1039/c6dt02449a
_journal_volume 45
_journal_year 2016
_chemical_formula_moiety 'C33 H33 N2 , Cl'
_chemical_formula_sum 'C33 H33 Cl N2'
_chemical_formula_weight 493.06
_space_group_crystal_system orthorhombic
_space_group_IT_number 62
_space_group_name_Hall '-P 2ac 2n'
_space_group_name_H-M_alt 'P n m a'
_symmetry_space_group_name_Hall '-P 2ac 2n'
_symmetry_space_group_name_H-M 'P n m a'
_atom_sites_solution_hydrogens mixed
_atom_sites_solution_primary direct
_atom_sites_solution_secondary difmap
_audit_creation_method SHELXL-2014/7
_audit_update_record
;
2016-05-17 deposited with the CCDC.
2016-07-20 downloaded from the CCDC.
;
_cell_angle_alpha 90
_cell_angle_beta 90
_cell_angle_gamma 90
_cell_formula_units_Z 4
_cell_length_a 14.4443(6)
_cell_length_b 18.4741(7)
_cell_length_c 9.5304(3)
_cell_measurement_reflns_used 9444
_cell_measurement_temperature 140(2)
_cell_measurement_theta_max 66.128
_cell_measurement_theta_min 4.789
_cell_volume 2543.14(16)
_computing_structure_refinement 'SHELXL-2014/7 (Sheldrick, 2014)'
_diffrn_ambient_temperature 140(2)
_diffrn_measured_fraction_theta_full 0.972
_diffrn_measured_fraction_theta_max 0.972
_diffrn_measurement_device_type 'Duo with Apex II CCD'
_diffrn_measurement_method 'omega scans'
_diffrn_radiation_type CuK\a
_diffrn_radiation_wavelength 1.54178
_diffrn_reflns_av_R_equivalents 0.0231
_diffrn_reflns_av_unetI/netI 0.0096
_diffrn_reflns_Laue_measured_fraction_full 0.972
_diffrn_reflns_Laue_measured_fraction_max 0.972
_diffrn_reflns_limit_h_max 16
_diffrn_reflns_limit_h_min -13
_diffrn_reflns_limit_k_max 21
_diffrn_reflns_limit_k_min -21
_diffrn_reflns_limit_l_max 11
_diffrn_reflns_limit_l_min -11
_diffrn_reflns_number 36632
_diffrn_reflns_point_group_measured_fraction_full 0.972
_diffrn_reflns_point_group_measured_fraction_max 0.972
_diffrn_reflns_theta_full 66.589
_diffrn_reflns_theta_max 66.589
_diffrn_reflns_theta_min 4.787
_diffrn_source 'ImuS microfocus sealed tube'
_exptl_absorpt_coefficient_mu 1.506
_exptl_absorpt_correction_T_max 0.7528
_exptl_absorpt_correction_T_min 0.6625
_exptl_absorpt_correction_type multi-scan
_exptl_absorpt_process_details 'sadabs (Sheldrick, 1997)'
_exptl_crystal_colour purple
_exptl_crystal_density_diffrn 1.288
_exptl_crystal_description parallelepiped
_exptl_crystal_F_000 1048
_exptl_crystal_size_max 0.2
_exptl_crystal_size_mid 0.1
_exptl_crystal_size_min 0.1
_refine_diff_density_max 0.200
_refine_diff_density_min -0.239
_refine_diff_density_rms 0.035
_refine_ls_extinction_method none
_refine_ls_goodness_of_fit_ref 1.047
_refine_ls_hydrogen_treatment mixed
_refine_ls_matrix_type full
_refine_ls_number_parameters 219
_refine_ls_number_reflns 2263
_refine_ls_number_restraints 0
_refine_ls_restrained_S_all 1.047
_refine_ls_R_factor_all 0.0299
_refine_ls_R_factor_gt 0.0298
_refine_ls_shift/su_max 0.001
_refine_ls_shift/su_mean 0.000
_refine_ls_structure_factor_coef Fsqd
_refine_ls_weighting_details 'w=1/[\s^2^(Fo^2^)+(0.0352P)^2^+1.4509P] where P=(Fo^2^+2Fc^2^)/3'
_refine_ls_weighting_scheme calc
_refine_ls_wR_factor_gt 0.0768
_refine_ls_wR_factor_ref 0.0769
_reflns_Friedel_coverage 0.000
_reflns_number_gt 2248
_reflns_number_total 2263
_reflns_threshold_expression 'I > 2\s(I)'
_cod_data_source_file c6dt02449a2.cif
_cod_data_source_block 7
_cod_depositor_comments 'Adding full bibliography for 7040128--7040134.cif.'
_cod_database_code 7040133
_shelx_shelxl_version_number 2014/7
_shelx_space_group_comment
;
The symmetry employed for this shelxl refinement is uniquely defined
by the following loop, which should always be used as a source of
symmetry information in preference to the above space-group names.
They are only intended as comments.
;

loop_
_space_group_symop_operation_xyz
'x, y, z'
'-x+1/2, -y, z+1/2'
'-x, y+1/2, -z'
'x+1/2, -y+1/2, -z+1/2'
'-x, -y, -z'
'x-1/2, y, -z-1/2'
'x, -y-1/2, z'
'-x-1/2, y-1/2, z-1/2'

loop_
_atom_site_label
_atom_site_type_symbol
_atom_site_fract_x
_atom_site_fract_y
_atom_site_fract_z
_atom_site_U_iso_or_equiv
_atom_site_adp_type
_atom_site_occupancy
_atom_site_site_symmetry_order
_atom_site_calc_flag
_atom_site_refinement_flags_posn
_atom_site_refinement_flags_adp
_atom_site_refinement_flags_occupancy
Cl1 Cl 0.94258(3) 0.2500 0.08897(4) 0.02348(14) Uani 1 2 d S T P
N1 N 0.92318(8) 0.33815(6) 0.36224(11) 0.0192(2) Uani 1 1 d . . .
H1N H 0.9332(11) 0.3108(9) 0.2870(17) 0.030(4) Uiso 1 1 d . . .
C1 C 0.83626(12) 0.2500 0.51610(18) 0.0192(4) Uani 1 2 d S T P
C2 C 0.86513(9) 0.31911(7) 0.47324(12) 0.0192(3) Uani 1 1 d . . .
C3 C 0.84903(9) 0.38373(7) 0.54966(13) 0.0214(3) Uani 1 1 d . . .
H3 H 0.8117 0.3881 0.6313 0.026 Uiso 1 1 calc R U .
C4 C 0.89650(9) 0.43875(7) 0.48579(13) 0.0216(3) Uani 1 1 d . . .
H4 H 0.8986 0.4877 0.5163 0.026 Uiso 1 1 calc R U .
C5 C 0.94169(9) 0.41032(7) 0.36709(13) 0.0195(3) Uani 1 1 d . . .
C6 C 1.00189(9) 0.44907(7) 0.26726(13) 0.0194(3) Uani 1 1 d . . .
C7 C 1.08988(9) 0.42125(7) 0.23133(13) 0.0202(3) Uani 1 1 d . . .
C8 C 1.14752(9) 0.46220(7) 0.14610(13) 0.0217(3) Uani 1 1 d . . .
H8 H 1.2066 0.4433 0.1218 0.026 Uiso 1 1 calc R U .
C9 C 1.12210(9) 0.52997(7) 0.09479(13) 0.0221(3) Uani 1 1 d . . .
C10 C 1.03533(9) 0.55661(7) 0.13135(13) 0.0224(3) Uani 1 1 d . . .
H10 H 1.0167 0.6026 0.0968 0.027 Uiso 1 1 calc R U .
C11 C 0.97516(9) 0.51795(7) 0.21691(13) 0.0213(3) Uani 1 1 d . . .
C12 C 1.12562(10) 0.34992(7) 0.28617(15) 0.0257(3) Uani 1 1 d . . .
H12B H 1.0957(12) 0.3093(10) 0.2374(18) 0.038(4) Uiso 1 1 d . . .
H12C H 1.1923(12) 0.3451(8) 0.2704(17) 0.034(4) Uiso 1 1 d . . .
H12A H 1.1149(12) 0.3437(9) 0.3861(19) 0.039(5) Uiso 1 1 d . . .
C13 C 1.18645(10) 0.57361(8) 0.00445(16) 0.0275(3) Uani 1 1 d . . .
H13A H 1.2293(14) 0.5443(10) -0.049(2) 0.052(5) Uiso 1 1 d . . .
H13C H 1.1546(14) 0.6052(11) -0.057(2) 0.054(5) Uiso 1 1 d . . .
H13B H 1.2257(14) 0.6033(11) 0.061(2) 0.054(5) Uiso 1 1 d . . .
C14 C 0.88338(10) 0.55265(7) 0.25147(16) 0.0280(3) Uani 1 1 d . . .
H14A H 0.8645 0.5842 0.1740 0.042 Uiso 1 1 calc R U .
H14B H 0.8895 0.5813 0.3375 0.042 Uiso 1 1 calc R U .
H14C H 0.8366 0.5149 0.2654 0.042 Uiso 1 1 calc R U .
C15 C 0.76507(13) 0.2500 0.63186(18) 0.0195(4) Uani 1 2 d S T P
C16 C 0.79048(14) 0.2500 0.77283(19) 0.0238(4) Uani 1 2 d S T P
H16 H 0.8551(17) 0.2500 0.801(2) 0.031(6) Uiso 1 2 d S . P
C17 C 0.72257(14) 0.2500 0.87655(19) 0.0248(4) Uani 1 2 d S T P
H17 H 0.7428(16) 0.2500 0.973(2) 0.030(6) Uiso 1 2 d S . P
C18 C 0.62998(14) 0.2500 0.8401(2) 0.0243(4) Uani 1 2 d S T P
H18 H 0.5836(17) 0.2500 0.910(2) 0.032(6) Uiso 1 2 d S . P
C19 C 0.60432(14) 0.2500 0.6999(2) 0.0256(4) Uani 1 2 d S T P
H19 H 0.5396(17) 0.2500 0.673(2) 0.031(6) Uiso 1 2 d S . P
C20 C 0.67160(14) 0.2500 0.59602(19) 0.0231(4) Uani 1 2 d S T P
H20 H 0.6545(15) 0.2500 0.500(2) 0.026(5) Uiso 1 2 d S . P

loop_
_atom_site_aniso_label
_atom_site_aniso_U_11
_atom_site_aniso_U_22
_atom_site_aniso_U_33
_atom_site_aniso_U_23
_atom_site_aniso_U_13
_atom_site_aniso_U_12
Cl1 0.0302(3) 0.0239(2) 0.0163(2) 0.000 -0.00049(16) 0.000
N1 0.0222(6) 0.0179(5) 0.0175(5) -0.0021(4) 0.0021(4) -0.0007(4)
C1 0.0181(9) 0.0245(9) 0.0151(8) 0.000 -0.0025(7) 0.000
C2 0.0189(7) 0.0223(6) 0.0164(6) 0.0002(5) -0.0004(5) 0.0006(5)
C3 0.0214(7) 0.0248(7) 0.0181(6) -0.0020(5) 0.0006(5) 0.0021(5)
C4 0.0241(7) 0.0189(6) 0.0218(6) -0.0038(5) -0.0015(5) 0.0000(5)
C5 0.0197(7) 0.0186(6) 0.0203(6) -0.0007(5) -0.0035(5) 0.0000(5)
C6 0.0214(7) 0.0192(6) 0.0176(6) -0.0030(5) -0.0016(5) -0.0033(5)
C7 0.0221(7) 0.0188(6) 0.0198(6) -0.0031(5) -0.0036(5) -0.0016(5)
C8 0.0190(7) 0.0226(6) 0.0234(6) -0.0034(5) -0.0007(5) -0.0008(5)
C9 0.0234(7) 0.0226(6) 0.0201(6) -0.0017(5) -0.0029(5) -0.0051(5)
C10 0.0262(7) 0.0176(6) 0.0235(6) 0.0001(5) -0.0038(5) -0.0008(5)
C11 0.0231(7) 0.0200(6) 0.0208(6) -0.0032(5) -0.0027(5) -0.0011(5)
C12 0.0225(8) 0.0221(7) 0.0324(8) 0.0023(6) 0.0004(6) 0.0010(5)
C13 0.0259(8) 0.0265(7) 0.0301(7) 0.0051(6) 0.0005(6) -0.0035(6)
C14 0.0267(8) 0.0233(7) 0.0341(7) 0.0028(6) 0.0026(6) 0.0039(6)
C15 0.0227(10) 0.0164(8) 0.0193(9) 0.000 0.0020(7) 0.000
C16 0.0237(11) 0.0274(10) 0.0203(9) 0.000 -0.0010(8) 0.000
C17 0.0346(11) 0.0231(9) 0.0167(9) 0.000 0.0008(8) 0.000
C18 0.0289(11) 0.0199(9) 0.0240(9) 0.000 0.0083(8) 0.000
C19 0.0224(10) 0.0262(10) 0.0282(10) 0.000 0.0012(8) 0.000
C20 0.0257(10) 0.0256(9) 0.0180(9) 0.000 -0.0011(7) 0.000

loop_
_atom_type_symbol
_atom_type_description
_atom_type_scat_dispersion_real
_atom_type_scat_dispersion_imag
_atom_type_scat_source
C C 0.0181 0.0091 'International Tables Vol C Tables 4.2.6.8 and 6.1.1.4'
H H 0.0000 0.0000 'International Tables Vol C Tables 4.2.6.8 and 6.1.1.4'
N N 0.0311 0.0180 'International Tables Vol C Tables 4.2.6.8 and 6.1.1.4'
Cl Cl 0.3639 0.7018 'International Tables Vol C Tables 4.2.6.8 and 6.1.1.4'

loop_
_geom_angle_atom_site_label_1
_geom_angle_atom_site_label_2
_geom_angle_atom_site_label_3
_geom_angle
_geom_angle_site_symmetry_1
_geom_angle_site_symmetry_3
C5 N1 C2 109.84(11) . .
C5 N1 H1N 123.6(10) . .
C2 N1 H1N 124.5(10) . .
C2 C1 C2 130.86(17) . 7_565
C2 C1 C15 114.54(8) . .
C2 C1 C15 114.54(8) 7_565 .
N1 C2 C1 128.94(12) . .
N1 C2 C3 106.01(11) . .
C1 C2 C3 124.59(12) . .
C4 C3 C2 108.34(11) . .
C4 C3 H3 125.8 . .
C2 C3 H3 125.8 . .
C3 C4 C5 108.22(11) . .
C3 C4 H4 125.9 . .
C5 C4 H4 125.9 . .
N1 C5 C4 107.56(11) . .
N1 C5 C6 124.73(11) . .
C4 C5 C6 127.66(11) . .
C7 C6 C11 119.39(12) . .
C7 C6 C5 120.68(11) . .
C11 C6 C5 119.67(12) . .
C8 C7 C6 118.90(11) . .
C8 C7 C12 118.28(12) . .
C6 C7 C12 122.79(12) . .
C7 C8 C9 122.50(12) . .
C7 C8 H8 118.8 . .
C9 C8 H8 118.8 . .
C10 C9 C8 117.87(12) . .
C10 C9 C13 120.75(12) . .
C8 C9 C13 121.37(12) . .
C11 C10 C9 121.92(12) . .
C11 C10 H10 119.0 . .
C9 C10 H10 119.0 . .
C10 C11 C6 119.41(12) . .
C10 C11 C14 117.34(11) . .
C6 C11 C14 123.25(12) . .
C7 C12 H12B 110.7(10) . .
C7 C12 H12C 111.3(9) . .
H12B C12 H12C 106.9(14) . .
C7 C12 H12A 112.9(10) . .
H12B C12 H12A 107.6(14) . .
H12C C12 H12A 107.2(14) . .
C9 C13 H13A 113.5(11) . .
C9 C13 H13C 112.5(12) . .
H13A C13 H13C 109.3(16) . .
C9 C13 H13B 110.7(11) . .
H13A C13 H13B 103.9(16) . .
H13C C13 H13B 106.3(16) . .
C11 C14 H14A 109.5 . .
C11 C14 H14B 109.5 . .
H14A C14 H14B 109.5 . .
C11 C14 H14C 109.5 . .
H14A C14 H14C 109.5 . .
H14B C14 H14C 109.5 . .
C20 C15 C16 119.48(17) . .
C20 C15 C1 118.79(16) . .
C16 C15 C1 121.73(17) . .
C17 C16 C15 119.94(18) . .
C17 C16 H16 118.6(13) . .
C15 C16 H16 121.5(13) . .
C18 C17 C16 120.24(18) . .
C18 C17 H17 122.2(14) . .
C16 C17 H17 117.5(14) . .
C17 C18 C19 120.04(18) . .
C17 C18 H18 120.6(14) . .
C19 C18 H18 119.4(14) . .
C18 C19 C20 120.04(19) . .
C18 C19 H19 120.6(14) . .
C20 C19 H19 119.3(14) . .
C19 C20 C15 120.27(17) . .
C19 C20 H20 120.4(14) . .
C15 C20 H20 119.3(14) . .

loop_
_geom_bond_atom_site_label_1
_geom_bond_atom_site_label_2
_geom_bond_distance
_geom_bond_site_symmetry_2
N1 C5 1.3606(16) .
N1 C2 1.3949(16) .
N1 H1N 0.889(17) .
C1 C2 1.4039(14) .
C1 C2 1.4039(14) 7_565
C1 C15 1.508(2) .
C2 C3 1.4176(18) .
C3 C4 1.3688(19) .
C3 H3 0.9500 .
C4 C5 1.4077(18) .
C4 H4 0.9500 .
C5 C6 1.4744(18) .
C6 C7 1.4131(19) .
C6 C11 1.4136(18) .
C7 C8 1.3875(18) .
C7 C12 1.5087(18) .
C8 C9 1.3933(19) .
C8 H8 0.9500 .
C9 C10 1.3909(19) .
C9 C13 1.5018(18) .
C10 C11 1.3894(19) .
C10 H10 0.9500 .
C11 C14 1.5090(19) .
C12 H12B 0.983(18) .
C12 H12C 0.979(18) .
C12 H12A 0.972(18) .
C13 H13A 0.97(2) .
C13 H13C 0.94(2) .
C13 H13B 0.96(2) .
C14 H14A 0.9800 .
C14 H14B 0.9800 .
C14 H14C 0.9800 .
C15 C20 1.393(3) .
C15 C16 1.393(3) .
C16 C17 1.393(3) .
C16 H16 0.97(2) .
C17 C18 1.382(3) .
C17 H17 0.96(2) .
C18 C19 1.387(3) .
C18 H18 0.95(2) .
C19 C20 1.387(3) .
C19 H19 0.97(2) .
C20 H20 0.95(2) .

loop_
_geom_hbond_atom_site_label_D
_geom_hbond_atom_site_label_H
_geom_hbond_atom_site_label_A
_geom_hbond_distance_DH
_geom_hbond_distance_HA
_geom_hbond_distance_DA
_geom_hbond_angle_DHA
_geom_hbond_site_symmetry_A
N1 H1N Cl1 0.889(17) 2.200(17) 3.0844(11) 172.6(15) .
C12 H12B Cl1 0.983(18) 2.844(19) 3.7323(15) 150.6(13) .
C16 H16 Cl1 0.97(2) 3.02(2) 3.7289(19) 131.0(16) 1_556
C19 H19 Cl1 0.97(2) 2.87(2) 3.611(2) 134.4(17) 4_455
C13 H13C Cl1 0.94(2) 3.04(2) 3.8581(15) 146.4(15) 3_755
